data_2010031
loop_
_publ_author_name
'Blake, Alexander J.'
'McNab, Hamish'
'Sloan, John P.'

_publ_section_title
;
 2-Chloro-4-methoxy-6-methyl-1,3,5-triazine
;
_journal_issue 9
_journal_name_full 'Acta Crystallographica Section C'
_journal_page_first 1497
_journal_page_last 1498
_journal_paper_doi 10.1107/S0108270194002465
_journal_volume 50
_journal_year 1994
_chemical_formula_moiety 'C5 H6 Cl N3 O'
_chemical_formula_structural 'C5 H6 Cl N3 O'
_chemical_formula_sum 'C5 H6 Cl N3 O'
_chemical_formula_weight 159.58
_chemical_melting_point 335.5(5)
_chemical_name_systematic
;
 2-chloro-4-methoxy-6-methyl-1,3,5-triazine
;
_space_group_IT_number 62
_symmetry_cell_setting orthorhombic
_symmetry_space_group_name_Hall '-P 2ac 2n'
_symmetry_space_group_name_H-M 'P n m a'
_audit_creation_method SHELXL
_cell_angle_alpha 90.00
_cell_angle_beta 90.00
_cell_angle_gamma 90.00
_cell_formula_units_Z 4
_cell_length_a 7.6358(12)
_cell_length_b 6.5671(15)
_cell_length_c 13.746(2)
_cell_measurement_reflns_used 55
_cell_measurement_temperature 293(2)
_cell_measurement_theta_max 16
_cell_measurement_theta_min 14
_cell_volume 689.3(2)
_computing_cell_refinement DIF4
_computing_data_collection 'DIF4 (Stoe & Cie, 1988)'
_computing_data_reduction 'REDU4 (Stoe & Cie, 1988)'
_computing_molecular_graphics 'SHELXTL/PC (Sheldrick, 1992)'
_computing_structure_refinement 'SHELXL93 (Sheldrick, 1993)'
_computing_structure_solution 'SHELXS86 (Sheldrick, 1990)'
_diffrn_ambient_temperature 293(2)
_diffrn_measurement_device 'Stoe Stadi-4'
_diffrn_measurement_method '\w-2\q scans'
_diffrn_radiation_monochromator graphite
_diffrn_radiation_source 'fine-focus sealed tube'
_diffrn_radiation_type MoK\a
_diffrn_radiation_wavelength 0.71073
_diffrn_reflns_av_R_equivalents 0.0371
_diffrn_reflns_av_sigmaI/netI 0.0359
_diffrn_reflns_limit_h_max 10
_diffrn_reflns_limit_h_min -10
_diffrn_reflns_limit_k_max 9
_diffrn_reflns_limit_k_min -5
_diffrn_reflns_limit_l_max 0
_diffrn_reflns_limit_l_min -19
_diffrn_reflns_number 2007
_diffrn_reflns_theta_max 30.02
_diffrn_reflns_theta_min 2.96
_diffrn_standards_decay_% <0.5
_diffrn_standards_interval_time 60
_diffrn_standards_number 3
_exptl_absorpt_coefficient_mu 0.482
_exptl_crystal_colour Colourless
_exptl_crystal_density_diffrn 1.538
_exptl_crystal_description Tablet
_exptl_crystal_F_000 328
_exptl_crystal_size_max 0.54
_exptl_crystal_size_mid 0.31
_exptl_crystal_size_min 0.16
_refine_diff_density_max 0.552
_refine_diff_density_min -0.497
_refine_ls_extinction_method none
_refine_ls_goodness_of_fit_all 1.040
_refine_ls_goodness_of_fit_obs 1.107
_refine_ls_hydrogen_treatment 'H atom U's refined with a common U~iso~'
_refine_ls_matrix_type full
_refine_ls_number_parameters 62
_refine_ls_number_reflns 1079
_refine_ls_number_restraints 0
_refine_ls_restrained_S_all 1.186
_refine_ls_restrained_S_obs 1.107
_refine_ls_R_factor_all 0.0554
_refine_ls_R_factor_obs 0.0380
_refine_ls_shift/esd_max -0.008
_refine_ls_shift/esd_mean 0.001
_refine_ls_structure_factor_coef Fsqd
_refine_ls_weighting_scheme
; calc w = 1/[\s^2^(F~o~^2^) + (0.0486P)^2^
+ 0.3731P] where P = (F~o~^2^ + 2F~c~^2^)/3
;
_refine_ls_wR_factor_all 0.1183
_refine_ls_wR_factor_obs 0.0971
_reflns_number_observed 842
_reflns_number_total 1089
_reflns_observed_criterion I>2sigma(I)
_cod_data_source_file ha1106.cif
_cod_data_source_block clmoaz
_cod_depositor_comments
;
The following automatic conversions were performed:
'_symmetry_cell_setting' value 'Orthorhombic' changed to 'orthorhombic'
according to '/home/saulius/struct/CIF-dictionaries/cif_core.dic'
dictionary named 'cif_core.dic' version 2.4.1 from 2010-06-29.

Automatic conversion script
Id: cif_fix_enum 1527 2010-12-29 10:47:43Z saulius 

The following automatic conversions were performed:

'_chemical_melting_point' value '335-336K' was changed to '335.5(5)'
- the average value was taken and precision was estimated.

Automatic conversion script
Id: cif_fix_values 1646 2011-03-28 12:23:43Z adriana 

The following automatic conversions were performed:

'_chemical_melting_point' value '335-336K' was changed to '335.5(5)'
- the average value was taken and precision was
estimated.

'_symmetry_cell_setting' value 'Orthorhombic' changed to
'orthorhombic' according to
/home/saulius/struct/CIF-dictionaries/cif_core.dic dictionary named
'cif_core.dic' version 2.4.1 from 2010-06-29.

Automatic conversion script
Id: cif_fix_values 1715 2011-07-08 13:25:40Z adriana 
;
_cod_database_code 2010031

loop_
_symmetry_equiv_pos_as_xyz
'x, y, z'
'-x+1/2, -y, z+1/2'
'-x, y+1/2, -z'
'x+1/2, -y+1/2, -z+1/2'
'-x, -y, -z'
'x-1/2, y, -z-1/2'
'x, -y-1/2, z'
'-x-1/2, y-1/2, z-1/2'

loop_
_atom_site_aniso_label
_atom_site_aniso_U_11
_atom_site_aniso_U_22
_atom_site_aniso_U_33
_atom_site_aniso_U_12
_atom_site_aniso_U_13
_atom_site_aniso_U_23
N1 0.0207(7) 0.0253(9) 0.0251(8) 0.000 -0.0017(7) 0.000
C2 0.0222(8) 0.0189(9) 0.0253(8) 0.000 0.0019(7) 0.000
N3 0.0195(7) 0.0218(8) 0.0272(8) 0.000 -0.0011(6) 0.000
C4 0.0210(8) 0.0175(8) 0.0250(9) 0.000 -0.0029(7) 0.000
N5 0.0199(7) 0.0226(8) 0.0257(7) 0.000 -0.0010(6) 0.000
C6 0.0196(8) 0.0192(9) 0.0267(9) 0.000 -0.0027(7) 0.000
Cl 0.0256(3) 0.0364(3) 0.0276(3) 0.000 0.0051(2) 0.000
O4 0.0222(7) 0.0366(9) 0.0245(7) 0.000 -0.0046(6) 0.000
C4m 0.0324(10) 0.0403(13) 0.0230(9) 0.000 -0.0027(8) 0.000
C6m 0.0197(8) 0.0340(11) 0.0300(9) 0.000 -0.0052(8) 0.000

loop_
_atom_site_label
_atom_site_fract_x
_atom_site_fract_y
_atom_site_fract_z
_atom_site_U_iso_or_equiv
_atom_site_thermal_displace_type
_atom_site_calc_flag
_atom_site_refinement_flags
_atom_site_occupancy
_atom_site_disorder_group
_atom_site_type_symbol
N1 0.5517(2) 0.2500 0.10594(12) 0.0237(4) Uani d S 1 . N
C2 0.3799(3) 0.2500 0.09075(14) 0.0221(4) Uani d S 1 . C
N3 0.2952(2) 0.2500 0.00709(13) 0.0228(4) Uani d S 1 . N
C4 0.4043(3) 0.2500 -0.06966(14) 0.0212(4) Uani d S 1 . C
N5 0.5792(2) 0.2500 -0.06643(13) 0.0227(4) Uani d S 1 . N
C6 0.6468(3) 0.2500 0.02351(14) 0.0218(4) Uani d S 1 . C
Cl 0.25161(7) 0.2500 0.19452(4) 0.0299(2) Uani d S 1 . Cl
O4 0.3227(2) 0.2500 -0.15445(10) 0.0278(4) Uani d S 1 . O
C4m 0.4307(3) 0.2500 -0.2411(2) 0.0319(5) Uani d S 1 . C
H4m1 0.3575(3) 0.2500 -0.2978(2) 0.090(6) Uiso d SR 1 . H
H4m2 0.5044(3) 0.1316 -0.2414(2) 0.090(6) Uiso d PR 1 . H
C6m 0.8447(3) 0.2500 0.0334(2) 0.0279(5) Uani d S 1 . C
H6m1 0.8757(3) 0.2500 0.1011(2) 0.090(6) Uiso d SR 1 . H
H6m2 0.8917(3) 0.3694 0.0027(2) 0.090(6) Uiso d PR 1 . H

loop_
_atom_type_symbol
_atom_type_description
_atom_type_scat_dispersion_real
_atom_type_scat_dispersion_imag
_atom_type_scat_source
C C 0.0033 0.0016 'International Tables Vol C Tables 4.2.6.8 and 6.1.1.4'
H H 0.0000 0.0000 'International Tables Vol C Tables 4.2.6.8 and 6.1.1.4'
N N 0.0061 0.0033 'International Tables Vol C Tables 4.2.6.8 and 6.1.1.4'
O O 0.0106 0.0060 'International Tables Vol C Tables 4.2.6.8 and 6.1.1.4'
Cl Cl 0.1484 0.1585 'International Tables Vol C Tables 4.2.6.8 and 6.1.1.4'

loop_
_geom_angle_atom_site_label_1
_geom_angle_atom_site_label_2
_geom_angle_atom_site_label_3
_geom_angle
_geom_angle_publ_flag
C2 N1 C6 113.6(2) y
N3 C2 N1 128.4(2) y
N3 C2 Cl 116.2(2) y
N1 C2 Cl 115.4(2) y
C2 N3 C4 112.3(2) y
O4 C4 N5 120.1(2) y
O4 C4 N3 113.5(2) y
N5 C4 N3 126.4(2) y
C4 N5 C6 114.6(2) y
N5 C6 N1 124.7(2) y
N5 C6 C6m 117.8(2) y
N1 C6 C6m 117.5(2) y
C4 O4 C4m 117.1(2) y

loop_
_geom_bond_atom_site_label_1
_geom_bond_atom_site_label_2
_geom_bond_site_symmetry_2
_geom_bond_distance
_geom_bond_publ_flag
N1 C2 . 1.329(3) y
N1 C6 . 1.346(3) y
C2 N3 . 1.320(3) y
C2 Cl . 1.730(2) y
N3 C4 . 1.345(3) y
C4 O4 . 1.322(2) y
C4 N5 . 1.336(2) y
N5 C6 . 1.340(3) y
C6 C6m . 1.517(3) y
O4 C4m . 1.448(3) y

loop_
_cod_related_entry_id
_cod_related_entry_database
_cod_related_entry_code
1 ChemSpider 14224432
